data_1561688
loop_
_publ_author_name
'Hu, Bo-Wen'
'Zheng, Xiang-Yu'
'Ding, Cheng'

_publ_section_title
;
 Metal--organic coordination architectures of tetrazole heterocycle
 ligands bearing acetate groups: Synthesis, characterization and magnetic
 properties
;
_journal_name_full 'Journal of Solid State Chemistry'
_journal_page_first 62
_journal_page_last 66
_journal_paper_doi 10.1016/j.jssc.2015.08.049
_journal_volume 232
_journal_year 2015
_chemical_formula_sum 'C6 H6 Co N8 O4'
_chemical_formula_weight 313.12
_space_group_IT_number 15
_space_group_name_Hall '-C 2yc'
_space_group_name_H-M_alt 'C 1 2/c 1'
_symmetry_cell_setting monoclinic
_symmetry_space_group_name_H-M 'C 1 2/c 1'
_atom_sites_solution_hydrogens geom
_atom_sites_solution_primary direct
_atom_sites_solution_secondary difmap
_cell_angle_alpha 90.00
_cell_angle_beta 118.56(3)
_cell_angle_gamma 90.00
_cell_formula_units_Z 4
_cell_length_a 14.406(3)
_cell_length_b 8.3832(17)
_cell_length_c 9.4782(19)
_cell_measurement_temperature 293(2)
_cell_volume 1005.4(5)
_computing_cell_refinement 'Bruker XSCANS'
_computing_data_collection 'Bruker XSCANS'
_computing_data_reduction 'Bruker SHELXTL'
_computing_molecular_graphics 'Bruker SHELXTL'
_computing_publication_material 'Bruker SHELXTL'
_computing_structure_refinement 'Bruker SHELXTL'
_computing_structure_solution 'Bruker SHELXTL'
_diffrn_ambient_temperature 293(2)
_diffrn_measured_fraction_theta_full 0.998
_diffrn_measured_fraction_theta_max 0.998
_diffrn_measurement_device_type 'Bruker P4'
_diffrn_measurement_method '\w scans'
_diffrn_radiation_monochromator graphite
_diffrn_radiation_source 'fine-focus sealed tube'
_diffrn_radiation_type MoK\a
_diffrn_radiation_wavelength 0.71073
_diffrn_reflns_av_R_equivalents 0.0588
_diffrn_reflns_av_sigmaI/netI 0.0421
_diffrn_reflns_limit_h_max 18
_diffrn_reflns_limit_h_min -18
_diffrn_reflns_limit_k_max 10
_diffrn_reflns_limit_k_min -10
_diffrn_reflns_limit_l_max 12
_diffrn_reflns_limit_l_min -12
_diffrn_reflns_number 5156
_diffrn_reflns_theta_full 27.50
_diffrn_reflns_theta_max 27.49
_diffrn_reflns_theta_min 3.22
_exptl_absorpt_coefficient_mu 1.738
_exptl_absorpt_correction_type none
_exptl_crystal_colour red
_exptl_crystal_density_diffrn 2.069
_exptl_crystal_density_method 'not measured'
_exptl_crystal_description block
_exptl_crystal_F_000 628
_exptl_crystal_size_max 0.32
_exptl_crystal_size_mid 0.26
_exptl_crystal_size_min 0.24
_refine_diff_density_max 0.399
_refine_diff_density_min -0.466
_refine_diff_density_rms 0.081
_refine_ls_extinction_method none
_refine_ls_goodness_of_fit_ref 1.133
_refine_ls_hydrogen_treatment mixed
_refine_ls_matrix_type full
_refine_ls_number_parameters 87
_refine_ls_number_reflns 1158
_refine_ls_number_restraints 0
_refine_ls_restrained_S_all 1.133
_refine_ls_R_factor_all 0.0502
_refine_ls_R_factor_gt 0.0388
_refine_ls_shift/su_max 0.000
_refine_ls_shift/su_mean 0.000
_refine_ls_structure_factor_coef Fsqd
_refine_ls_weighting_details 'calc w=1/[\s^2^(Fo^2^)+(0.0269P)^2^+1.3070P] where P=(Fo^2^+2Fc^2^)/3'
_refine_ls_weighting_scheme calc
_refine_ls_wR_factor_gt 0.0725
_refine_ls_wR_factor_ref 0.0755
_reflns_number_gt 1006
_reflns_number_total 1158
_reflns_threshold_expression >2sigma(I)
_cod_data_source_file JSSC-2015-232-62.cif
_cod_data_source_block 2
_cod_depositor_comments
;
The following automatic conversions were performed:

data item '_symmetry_cell_setting' value 'Monoclinic' was changed to
'monoclinic' in accordance with the built-in table derived from the
CIF Core dictionary named 'cif_core.dic' version 2.4.5 last updated
on 2014-11-21.

Automatic conversion script
Id: cif_fix_values 8369 2020-08-20 11:38:08Z andrius 
;
_cod_original_cell_volume 1005.4(4)
_cod_original_sg_symbol_H-M 'C 2/c   '
_cod_database_code 1561688

loop_
_symmetry_equiv_pos_as_xyz
'x, y, z'
'-x, y, -z+1/2'
'x+1/2, y+1/2, z'
'-x+1/2, y+1/2, -z+1/2'
'-x, -y, -z'
'x, -y, z-1/2'
'-x+1/2, -y+1/2, -z'
'x+1/2, -y+1/2, z-1/2'

loop_
_atom_site_label
_atom_site_type_symbol
_atom_site_fract_x
_atom_site_fract_y
_atom_site_fract_z
_atom_site_U_iso_or_equiv
_atom_site_adp_type
_atom_site_occupancy
_atom_site_symmetry_multiplicity
_atom_site_calc_flag
_atom_site_refinement_flags
_atom_site_disorder_assembly
_atom_site_disorder_group
Co1 Co 0.0000 0.53870(6) 0.2500 0.01425(16) Uani 1 2 d S . .
O1 O -0.03162(13) 0.3664(2) 0.07584(19) 0.0197(4) Uani 1 1 d . . .
O2 O 0.03589(15) 0.2809(2) -0.0795(2) 0.0245(4) Uani 1 1 d . . .
N1 N 0.17986(15) 0.0914(3) 0.1564(2) 0.0173(5) Uani 1 1 d . . .
N2 N 0.16518(17) -0.0128(3) 0.0398(3) 0.0279(6) Uani 1 1 d . . .
N3 N 0.25775(18) -0.0426(3) 0.0549(3) 0.0288(5) Uani 1 1 d . . .
N4 N 0.33280(15) 0.0408(3) 0.1798(2) 0.0203(5) Uani 1 1 d . . .
C3 C 0.28216(19) 0.1220(3) 0.2404(3) 0.0215(6) Uani 1 1 d . . .
H1A H 0.3133 0.1901 0.3284 0.026 Uiso 1 1 calc R . .
C2 C 0.09134(19) 0.1553(3) 0.1725(3) 0.0186(5) Uani 1 1 d . . .
H2A H 0.1180 0.2026 0.2782 0.022 Uiso 1 1 calc R . .
H2B H 0.0447 0.0683 0.1647 0.022 Uiso 1 1 calc R . .
C1 C 0.02811(18) 0.2801(3) 0.0460(3) 0.0154(5) Uani 1 1 d . . .

loop_
_atom_site_aniso_label
_atom_site_aniso_U_11
_atom_site_aniso_U_22
_atom_site_aniso_U_33
_atom_site_aniso_U_23
_atom_site_aniso_U_13
_atom_site_aniso_U_12
Co1 0.0121(2) 0.0181(3) 0.0137(3) 0.000 0.00704(19) 0.000
O1 0.0160(9) 0.0238(10) 0.0184(9) -0.0028(7) 0.0075(8) 0.0045(7)
O2 0.0322(11) 0.0272(11) 0.0186(10) 0.0048(8) 0.0158(9) 0.0097(8)
N1 0.0128(10) 0.0213(11) 0.0170(11) -0.0006(9) 0.0064(9) 0.0043(8)
N2 0.0185(12) 0.0297(14) 0.0326(13) -0.0129(11) 0.0098(10) -0.0002(10)
N3 0.0189(11) 0.0345(14) 0.0321(13) -0.0129(11) 0.0113(10) 0.0020(11)
N4 0.0142(10) 0.0266(12) 0.0186(11) -0.0038(9) 0.0066(9) 0.0010(9)
C3 0.0134(12) 0.0299(15) 0.0175(13) -0.0054(11) 0.0043(11) 0.0011(11)
C2 0.0157(12) 0.0248(14) 0.0172(13) 0.0024(10) 0.0096(11) 0.0048(10)
C1 0.0118(11) 0.0181(13) 0.0143(12) -0.0017(10) 0.0046(10) -0.0017(10)

loop_
_atom_type_symbol
_atom_type_description
_atom_type_scat_dispersion_real
_atom_type_scat_dispersion_imag
_atom_type_scat_source
C C 0.0033 0.0016 'International Tables Vol C Tables 4.2.6.8 and 6.1.1.4'
H H 0.0000 0.0000 'International Tables Vol C Tables 4.2.6.8 and 6.1.1.4'
Co Co 0.3494 0.9721 'International Tables Vol C Tables 4.2.6.8 and 6.1.1.4'
N N 0.0061 0.0033 'International Tables Vol C Tables 4.2.6.8 and 6.1.1.4'
O O 0.0106 0.0060 'International Tables Vol C Tables 4.2.6.8 and 6.1.1.4'

loop_
_geom_angle_atom_site_label_1
_geom_angle_atom_site_label_2
_geom_angle_atom_site_label_3
_geom_angle
_geom_angle_site_symmetry_1
_geom_angle_site_symmetry_3
O1 Co1 O1 91.69(10) . 2
O1 Co1 O2 177.08(7) . 6_566
O1 Co1 O2 90.53(7) 2 6_566
O1 Co1 O2 90.53(7) . 5_565
O1 Co1 O2 177.08(7) 2 5_565
O2 Co1 O2 87.31(10) 6_566 5_565
O1 Co1 N4 92.24(8) . 4
O1 Co1 N4 88.42(8) 2 4
O2 Co1 N4 85.92(8) 6_566 4
O2 Co1 N4 93.39(8) 5_565 4
O1 Co1 N4 88.42(8) . 3_455
O1 Co1 N4 92.24(8) 2 3_455
O2 Co1 N4 93.39(8) 6_566 3_455
O2 Co1 N4 85.92(8) 5_565 3_455
N4 Co1 N4 179.06(12) 4 3_455
C1 O1 Co1 131.86(16) . .
C1 O2 Co1 129.81(16) . 5_565
C3 N1 N2 108.3(2) . .
C3 N1 C2 130.1(2) . .
N2 N1 C2 121.6(2) . .
N3 N2 N1 106.6(2) . .
N2 N3 N4 110.3(2) . .
C3 N4 N3 105.7(2) . .
C3 N4 Co1 129.56(17) . 3_545
N3 N4 Co1 124.67(16) . 3_545
N4 C3 N1 109.1(2) . .
N4 C3 H1A 125.4 . .
N1 C3 H1A 125.4 . .
N1 C2 C1 113.2(2) . .
N1 C2 H2A 108.9 . .
C1 C2 H2A 108.9 . .
N1 C2 H2B 108.9 . .
C1 C2 H2B 108.9 . .
H2A C2 H2B 107.8 . .
O2 C1 O1 126.5(2) . .
O2 C1 C2 117.6(2) . .
O1 C1 C2 115.8(2) . .

loop_
_geom_bond_atom_site_label_1
_geom_bond_atom_site_label_2
_geom_bond_distance
_geom_bond_site_symmetry_2
Co1 O1 2.0736(17) .
Co1 O1 2.0736(17) 2
Co1 O2 2.0898(18) 6_566
Co1 O2 2.0898(18) 5_565
Co1 N4 2.171(2) 4
Co1 N4 2.171(2) 3_455
O1 C1 1.256(3) .
O2 C1 1.247(3) .
O2 Co1 2.0898(18) 5_565
N1 C3 1.323(3) .
N1 N2 1.343(3) .
N1 C2 1.457(3) .
N2 N3 1.296(3) .
N3 N4 1.355(3) .
N4 C3 1.314(3) .
N4 Co1 2.171(2) 3_545
C3 H1A 0.9300 .
C2 C1 1.523(3) .
C2 H2A 0.9700 .
C2 H2B 0.9700 .
